data_7003186
loop_
_publ_author_name
'Barnes, Nicholas A.'
'Godfrey, Stephen M.'
'Halton, Ruth T. A.'
'Mushtaq, Imrana'
'Pritchard, Robin G.'

_publ_section_title
;
 The reactions of alkylamino substituted phosphines with I2 and
 (Ph2Se2I2)2: structural features of alkylamino phosphonium cations
;
_journal_issue 10
_journal_name_full 'Dalton Transactions'
_journal_page_first 1346
_journal_page_last 1354
_journal_paper_doi 10.1039/b713640d
_journal_year 2008
_chemical_absolute_configuration ad
_chemical_compound_source 'synthesis as described'
_chemical_formula_moiety 'C18 H42 I2 N3 P1'
_chemical_formula_sum 'C18 H42 I2 N3 P'
_chemical_formula_weight 585.32
_chemical_name_systematic
;
?
;
_space_group_IT_number 9
_symmetry_cell_setting monoclinic
_symmetry_Int_Tables_number 9
_symmetry_space_group_name_Hall 'C -2yc'
_symmetry_space_group_name_H-M 'C 1 c 1'
_atom_sites_solution_hydrogens geom
_atom_sites_solution_primary direct
_atom_sites_solution_secondary difmap
_audit_conform_dict_location ftp://ftp.iucr.org/pub/cif_core.dic
_audit_conform_dict_name cif_core.dic
_audit_conform_dict_version 2.3
_audit_creation_date 2007-08-17T17:43:44-00:00
_audit_creation_method 'WinGX routine CIF_UPDATE'
_cell_angle_alpha 90
_cell_angle_beta 101.2140(10)
_cell_angle_gamma 90
_cell_formula_units_Z 4
_cell_length_a 16.5326(4)
_cell_length_b 9.4427(2)
_cell_length_c 16.7970(5)
_cell_measurement_reflns_used 3089
_cell_measurement_temperature 150(2)
_cell_measurement_theta_max 27.485
_cell_measurement_theta_min 1.018
_cell_measurement_wavelength 0.71073
_cell_volume 2572.16(11)
_computing_cell_refinement 'HKL Scalepack (Otwinowski & Minor 1997)'
_computing_data_collection 'Collect (Nonius BV, 1997-2000)'
_computing_data_reduction 'HKL Denzo and Scalepack (Otwinowski & Minor 1997)'
_computing_molecular_graphics 'Ortep-3 for Windows (Farrugia, 1997)'
_computing_publication_material 'WinGX publication routines (Farrugia, 1999)'
_computing_structure_refinement 'SHELXL-97 (Sheldrick, 1997)'
_computing_structure_solution 'SIR92 (Giacovazzo et al, 1993)'
_diffrn_ambient_temperature 150(2)
_diffrn_detector 'CCD plate'
_diffrn_detector_area_resol_mean 9
_diffrn_measured_fraction_theta_full 0.995
_diffrn_measured_fraction_theta_max 0.995
_diffrn_measurement_device '95mm CCD camera on \k-goniostat'
_diffrn_measurement_device_type KappaCCD
_diffrn_measurement_method 'CCD rotation images, thick slices'
_diffrn_orient_matrix_type 'by Nonius Collect from scalepack cell'
_diffrn_orient_matrix_UB_11 0.368954E-1
_diffrn_orient_matrix_UB_12 0.164514E-1
_diffrn_orient_matrix_UB_13 0.538587E-1
_diffrn_orient_matrix_UB_21 -0.438926E-1
_diffrn_orient_matrix_UB_22 -0.36786E-1
_diffrn_orient_matrix_UB_23 0.279428E-1
_diffrn_orient_matrix_UB_31 0.226845E-1
_diffrn_orient_matrix_UB_32 -0.979355E-1
_diffrn_orient_matrix_UB_33 -0.14484E-2
_diffrn_radiation_monochromator graphite
_diffrn_radiation_probe x-ray
_diffrn_radiation_type MoK\a
_diffrn_radiation_wavelength 0.71073
_diffrn_reflns_av_R_equivalents 0.045
_diffrn_reflns_av_unetI/netI 0.0306
_diffrn_reflns_limit_h_max 20
_diffrn_reflns_limit_h_min 0
_diffrn_reflns_limit_k_max 11
_diffrn_reflns_limit_k_min 0
_diffrn_reflns_limit_l_max 20
_diffrn_reflns_limit_l_min -21
_diffrn_reflns_number 12181
_diffrn_reflns_reduction_process
;
Scaled and merged with SORTAV
R.H. Blessing, (1987) Cryst. Rev. 1, 3-58
R.H. Blessing, (1989) J. Appl. Cryst. 22, 396-397
;
_diffrn_reflns_theta_full 26.49
_diffrn_reflns_theta_max 26.49
_diffrn_reflns_theta_min 3.16
_diffrn_source 'Enraf Nonius FR590'
_exptl_absorpt_coefficient_mu 2.513
_exptl_absorpt_correction_T_max 0.7872
_exptl_absorpt_correction_T_min 0.6333
_exptl_absorpt_correction_type multi-scan
_exptl_absorpt_process_details
;
R.H. Blessing, Acta Cryst. (1995), A51, 33-38
;
_exptl_crystal_colour colourless
_exptl_crystal_density_diffrn 1.511
_exptl_crystal_density_method 'not measured'
_exptl_crystal_description needle
_exptl_crystal_F_000 1168
_exptl_crystal_size_max 0.2
_exptl_crystal_size_mid 0.1
_exptl_crystal_size_min 0.1
_refine_diff_density_max 1.997
_refine_diff_density_min -1.306
_refine_diff_density_rms 0.152
_refine_ls_abs_structure_details 'Flack H D (1983), Acta Cryst. A39, 876-881'
_refine_ls_abs_structure_Flack 0.08(7)
_refine_ls_extinction_coef 0.0015(2)
_refine_ls_extinction_expression Fc^*^=kFc[1+0.001xFc^2^\l^3^/sin(2\q)]^-1/4^
_refine_ls_extinction_method SHELXL
_refine_ls_goodness_of_fit_ref 1.117
_refine_ls_hydrogen_treatment constr
_refine_ls_matrix_type full
_refine_ls_number_parameters 213
_refine_ls_number_reflns 2648
_refine_ls_number_restraints 2
_refine_ls_restrained_S_all 1.116
_refine_ls_R_factor_all 0.0735
_refine_ls_R_factor_gt 0.056
_refine_ls_shift/su_max 0.001
_refine_ls_shift/su_mean 0
_refine_ls_structure_factor_coef Fsqd
_refine_ls_weighting_details 'calc w=1/[\s^2^(Fo^2^)+(0.0495P)^2^+37.8653P] where P=(Fo^2^+2Fc^2^)/3'
_refine_ls_weighting_scheme calc
_refine_ls_wR_factor_gt 0.1284
_refine_ls_wR_factor_ref 0.1445
_reflns_number_gt 2230
_reflns_number_total 2648
_reflns_threshold_expression >2sigma(I)
_cod_data_source_file b713640d.txt
_cod_data_source_block shelxl2
_cod_database_code 7003186

loop_
_symmetry_equiv_pos_as_xyz
'x, y, z'
'x, -y, z+1/2'
'x+1/2, y+1/2, z'
'x+1/2, -y+1/2, z+1/2'

loop_
_atom_site_label
_atom_site_type_symbol
_atom_site_fract_x
_atom_site_fract_y
_atom_site_fract_z
_atom_site_U_iso_or_equiv
_atom_site_adp_type
_atom_site_occupancy
_atom_site_symmetry_multiplicity
_atom_site_calc_flag
_atom_site_refinement_flags
_atom_site_disorder_assembly
_atom_site_disorder_group
C1 C 0.7836(10) 0.1150(18) 0.2401(9) 0.049(3) Uani 1 1 d . . .
H1A H 0.841 0.0923 0.2666 0.059 Uiso 1 1 calc R . .
H1B H 0.7527 0.0248 0.2312 0.059 Uiso 1 1 calc R . .
C2 C 0.7845(13) 0.181(2) 0.1609(11) 0.068(5) Uani 1 1 d . . .
H2A H 0.81 0.2756 0.1691 0.081 Uiso 1 1 calc R . .
H2B H 0.7271 0.1924 0.1307 0.081 Uiso 1 1 calc R . .
C3 C 0.8324(14) 0.090(2) 0.1113(11) 0.078(6) Uani 1 1 d . . .
H3A H 0.8362 0.1396 0.0609 0.116 Uiso 1 1 calc R . .
H3B H 0.8039 -0.0005 0.0984 0.116 Uiso 1 1 calc R . .
H3C H 0.8879 0.0728 0.1427 0.116 Uiso 1 1 calc R . .
C4 C 0.7942(9) 0.3345(15) 0.3259(10) 0.049(3) Uani 1 1 d . . .
H4A H 0.7617 0.3927 0.3573 0.058 Uiso 1 1 calc R . .
H4B H 0.802 0.3909 0.2783 0.058 Uiso 1 1 calc R . .
C5 C 0.8785(10) 0.305(2) 0.3787(12) 0.062(4) Uani 1 1 d . . .
H5A H 0.8725 0.2377 0.4225 0.074 Uiso 1 1 calc R . .
H5B H 0.9151 0.2613 0.3455 0.074 Uiso 1 1 calc R . .
C6 C 0.9163(14) 0.443(3) 0.4156(18) 0.097(8) Uani 1 1 d . . .
H6A H 0.9692 0.4229 0.4516 0.145 Uiso 1 1 calc R . .
H6B H 0.8789 0.4873 0.4469 0.145 Uiso 1 1 calc R . .
H6C H 0.925 0.5069 0.3722 0.145 Uiso 1 1 calc R . .
C7 C 0.5128(9) 0.2761(15) 0.3232(9) 0.046(3) Uani 1 1 d . . .
H7A H 0.465 0.2542 0.2795 0.056 Uiso 1 1 calc R . .
H7B H 0.5186 0.1975 0.3628 0.056 Uiso 1 1 calc R . .
C8 C 0.4945(11) 0.4117(18) 0.3654(11) 0.061(4) Uani 1 1 d . . .
H8A H 0.4859 0.4912 0.3263 0.073 Uiso 1 1 calc R . .
H8B H 0.5414 0.4355 0.4097 0.073 Uiso 1 1 calc R . .
C9 C 0.4161(11) 0.3872(18) 0.4002(12) 0.059(4) Uani 1 1 d . . .
H9A H 0.4032 0.4732 0.4279 0.088 Uiso 1 1 calc R . .
H9B H 0.4252 0.3084 0.4388 0.088 Uiso 1 1 calc R . .
H9C H 0.37 0.3646 0.3559 0.088 Uiso 1 1 calc R . .
C10 C 0.5933(12) 0.381(2) 0.2232(9) 0.062(5) Uani 1 1 d . . .
H10A H 0.6514 0.4022 0.2205 0.075 Uiso 1 1 calc R . .
H10B H 0.5668 0.4703 0.2354 0.075 Uiso 1 1 calc R . .
C11 C 0.5481(14) 0.322(2) 0.1403(12) 0.084(6) Uani 1 1 d . . .
H11A H 0.5758 0.2349 0.1273 0.1 Uiso 1 1 calc R . .
H11B H 0.4906 0.2983 0.1436 0.1 Uiso 1 1 calc R . .
C12 C 0.5480(15) 0.424(3) 0.0775(14) 0.102(8) Uani 1 1 d . . .
H12A H 0.5155 0.3881 0.0265 0.152 Uiso 1 1 calc R . .
H12B H 0.6047 0.4416 0.0708 0.152 Uiso 1 1 calc R . .
H12C H 0.5237 0.513 0.092 0.152 Uiso 1 1 calc R . .
C13 C 0.5619(9) -0.0338(18) 0.2472(9) 0.048(3) Uani 1 1 d . . .
H13A H 0.5304 -0.1066 0.2708 0.057 Uiso 1 1 calc R . .
H13B H 0.5257 0.0499 0.2342 0.057 Uiso 1 1 calc R . .
C14 C 0.5809(11) -0.089(2) 0.1713(11) 0.066(5) Uani 1 1 d . . .
H14A H 0.6185 -0.1715 0.1836 0.08 Uiso 1 1 calc R . .
H14B H 0.6096 -0.0155 0.1455 0.08 Uiso 1 1 calc R . .
C15 C 0.5029(13) -0.135(3) 0.1119(12) 0.086(7) Uani 1 1 d . . .
H15A H 0.5179 -0.1694 0.0616 0.129 Uiso 1 1 calc R . .
H15B H 0.4653 -0.0547 0.1 0.129 Uiso 1 1 calc R . .
H15C H 0.4757 -0.2118 0.1363 0.129 Uiso 1 1 calc R . .
C16 C 0.6886(9) -0.1104(16) 0.3485(9) 0.047(3) Uani 1 1 d . . .
H16A H 0.7388 -0.07 0.3827 0.057 Uiso 1 1 calc R . .
H16B H 0.7061 -0.1676 0.3054 0.057 Uiso 1 1 calc R . .
C17 C 0.6466(12) -0.2072(19) 0.4005(14) 0.070(5) Uani 1 1 d . . .
H17A H 0.6345 -0.154 0.4476 0.083 Uiso 1 1 calc R . .
H17B H 0.5939 -0.2426 0.3683 0.083 Uiso 1 1 calc R . .
N1 N 0.7459(7) 0.2054(12) 0.2966(7) 0.044(3) Uani 1 1 d . . .
N2 N 0.5912(7) 0.2821(12) 0.2859(7) 0.037(3) Uiso 1 1 d . . .
N3 N 0.6352(6) 0.0077(12) 0.3099(7) 0.041(3) Uani 1 1 d . . .
P1 P 0.6630(2) 0.1701(4) 0.3281(2) 0.0391(7) Uani 1 1 d . . .
I1 I 0.69378(6) 0.20657(12) 0.47566(5) 0.0526(3) Uani 1 1 d . . .
I2 I 0.79063(6) 0.66417(14) 0.17561(6) 0.0594(3) Uani 1 1 d . . .
C18 C 0.7032(14) -0.330(2) 0.4295(17) 0.088(7) Uani 1 1 d . . .
H18A H 0.6779 -0.3904 0.4654 0.133 Uiso 1 1 calc R . .
H18B H 0.7561 -0.2942 0.4593 0.133 Uiso 1 1 calc R . .
H18C H 0.7123 -0.3856 0.3828 0.133 Uiso 1 1 calc R . .

loop_
_atom_site_aniso_label
_atom_site_aniso_U_11
_atom_site_aniso_U_22
_atom_site_aniso_U_33
_atom_site_aniso_U_23
_atom_site_aniso_U_13
_atom_site_aniso_U_12
C1 0.054(9) 0.047(9) 0.049(8) 0.002(7) 0.016(7) 0.000(7)
C2 0.072(11) 0.086(13) 0.049(10) 0.007(9) 0.022(8) 0.003(10)
C3 0.104(15) 0.084(14) 0.055(10) -0.021(10) 0.044(10) -0.022(12)
C4 0.053(8) 0.035(7) 0.055(8) -0.002(6) 0.003(7) 0.000(6)
C5 0.040(8) 0.062(11) 0.082(12) -0.012(9) 0.008(7) -0.008(7)
C6 0.070(14) 0.090(17) 0.13(2) -0.043(15) 0.018(13) -0.027(12)
C7 0.049(8) 0.042(9) 0.048(7) 0.007(6) 0.009(6) -0.003(6)
C8 0.064(10) 0.049(9) 0.074(11) -0.005(8) 0.022(8) 0.006(8)
C9 0.065(10) 0.038(8) 0.080(12) 0.000(8) 0.029(9) 0.003(8)
C10 0.082(12) 0.075(12) 0.031(7) 0.022(7) 0.014(7) 0.012(9)
C11 0.077(13) 0.094(15) 0.065(12) 0.010(11) -0.023(10) -0.019(11)
C12 0.101(17) 0.12(2) 0.076(14) 0.036(14) 0.008(12) 0.037(16)
C13 0.040(7) 0.056(9) 0.040(7) -0.007(7) -0.009(6) -0.010(6)
C14 0.061(10) 0.068(11) 0.064(11) -0.014(9) -0.004(8) -0.008(9)
C15 0.084(13) 0.103(17) 0.054(11) -0.032(11) -0.025(9) 0.004(12)
C16 0.047(8) 0.044(8) 0.052(8) 0.011(6) 0.014(6) 0.008(6)
C17 0.071(11) 0.045(9) 0.099(14) 0.013(9) 0.031(10) -0.004(8)
N1 0.044(6) 0.041(6) 0.049(7) -0.007(5) 0.013(5) -0.010(5)
N3 0.037(6) 0.035(6) 0.047(6) -0.011(5) -0.001(5) 0.000(5)
P1 0.0368(16) 0.0421(19) 0.0378(17) 0.0021(14) 0.0054(13) 0.0000(14)
I1 0.0587(6) 0.0588(6) 0.0394(5) 0.0011(5) 0.0074(4) 0.0054(5)
I2 0.0651(7) 0.0603(6) 0.0501(6) 0.0046(6) 0.0046(5) 0.0013(6)
C18 0.087(15) 0.045(11) 0.13(2) 0.029(12) 0.014(14) 0.001(10)

loop_
_atom_type_symbol
_atom_type_description
_atom_type_scat_dispersion_real
_atom_type_scat_dispersion_imag
_atom_type_scat_source
C C 0.0033 0.0016 'International Tables Vol C Tables 4.2.6.8 and 6.1.1.4'
H H 0 0 'International Tables Vol C Tables 4.2.6.8 and 6.1.1.4'
N N 0.0061 0.0033 'International Tables Vol C Tables 4.2.6.8 and 6.1.1.4'
P P 0.1023 0.0942 'International Tables Vol C Tables 4.2.6.8 and 6.1.1.4'
I I -0.4742 1.8119 'International Tables Vol C Tables 4.2.6.8 and 6.1.1.4'

loop_
_geom_angle_atom_site_label_1
_geom_angle_atom_site_label_2
_geom_angle_atom_site_label_3
_geom_angle
_geom_angle_site_symmetry_1
_geom_angle_site_symmetry_3
_geom_angle_publ_flag
C2 C1 N1 114.3(14) . . ?
C2 C1 H1A 108.7 . . ?
N1 C1 H1A 108.7 . . ?
C2 C1 H1B 108.7 . . ?
N1 C1 H1B 108.7 . . ?
H1A C1 H1B 107.6 . . ?
C1 C2 C3 110.9(15) . . ?
C1 C2 H2A 109.5 . . ?
C3 C2 H2A 109.5 . . ?
C1 C2 H2B 109.5 . . ?
C3 C2 H2B 109.5 . . ?
H2A C2 H2B 108 . . ?
C2 C3 H3A 109.5 . . ?
C2 C3 H3B 109.5 . . ?
H3A C3 H3B 109.5 . . ?
C2 C3 H3C 109.5 . . ?
H3A C3 H3C 109.5 . . ?
H3B C3 H3C 109.5 . . ?
N1 C4 C5 114.4(13) . . ?
N1 C4 H4A 108.7 . . ?
C5 C4 H4A 108.7 . . ?
N1 C4 H4B 108.7 . . ?
C5 C4 H4B 108.7 . . ?
H4A C4 H4B 107.6 . . ?
C6 C5 C4 109.6(16) . . ?
C6 C5 H5A 109.7 . . ?
C4 C5 H5A 109.7 . . ?
C6 C5 H5B 109.7 . . ?
C4 C5 H5B 109.7 . . ?
H5A C5 H5B 108.2 . . ?
C5 C6 H6A 109.5 . . ?
C5 C6 H6B 109.5 . . ?
H6A C6 H6B 109.5 . . ?
C5 C6 H6C 109.5 . . ?
H6A C6 H6C 109.5 . . ?
H6B C6 H6C 109.5 . . ?
C8 C7 N2 114.6(12) . . ?
C8 C7 H7A 108.6 . . ?
N2 C7 H7A 108.6 . . ?
C8 C7 H7B 108.6 . . ?
N2 C7 H7B 108.6 . . ?
H7A C7 H7B 107.6 . . ?
C7 C8 C9 108.0(14) . . ?
C7 C8 H8A 110.1 . . ?
C9 C8 H8A 110.1 . . ?
C7 C8 H8B 110.1 . . ?
C9 C8 H8B 110.1 . . ?
H8A C8 H8B 108.4 . . ?
C8 C9 H9A 109.5 . . ?
C8 C9 H9B 109.5 . . ?
H9A C9 H9B 109.5 . . ?
C8 C9 H9C 109.5 . . ?
H9A C9 H9C 109.5 . . ?
H9B C9 H9C 109.5 . . ?
N2 C10 C11 110.9(16) . . ?
N2 C10 H10A 109.5 . . ?
C11 C10 H10A 109.5 . . ?
N2 C10 H10B 109.5 . . ?
C11 C10 H10B 109.5 . . ?
H10A C10 H10B 108 . . ?
C12 C11 C10 110.8(19) . . ?
C12 C11 H11A 109.5 . . ?
C10 C11 H11A 109.5 . . ?
C12 C11 H11B 109.5 . . ?
C10 C11 H11B 109.5 . . ?
H11A C11 H11B 108.1 . . ?
C11 C12 H12A 109.5 . . ?
C11 C12 H12B 109.5 . . ?
H12A C12 H12B 109.5 . . ?
C11 C12 H12C 109.5 . . ?
H12A C12 H12C 109.5 . . ?
H12B C12 H12C 109.5 . . ?
C14 C13 N3 115.1(14) . . ?
C14 C13 H13A 108.5 . . ?
N3 C13 H13A 108.5 . . ?
C14 C13 H13B 108.5 . . ?
N3 C13 H13B 108.5 . . ?
H13A C13 H13B 107.5 . . ?
C13 C14 C15 111.8(16) . . ?
C13 C14 H14A 109.2 . . ?
C15 C14 H14A 109.2 . . ?
C13 C14 H14B 109.2 . . ?
C15 C14 H14B 109.2 . . ?
H14A C14 H14B 107.9 . . ?
C14 C15 H15A 109.5 . . ?
C14 C15 H15B 109.5 . . ?
H15A C15 H15B 109.5 . . ?
C14 C15 H15C 109.5 . . ?
H15A C15 H15C 109.5 . . ?
H15B C15 H15C 109.5 . . ?
N3 C16 C17 113.7(12) . . ?
N3 C16 H16A 108.8 . . ?
C17 C16 H16A 108.8 . . ?
N3 C16 H16B 108.8 . . ?
C17 C16 H16B 108.8 . . ?
H16A C16 H16B 107.7 . . ?
C18 C17 C16 108.9(16) . . ?
C18 C17 H17A 109.9 . . ?
C16 C17 H17A 109.9 . . ?
C18 C17 H17B 109.9 . . ?
C16 C17 H17B 109.9 . . ?
H17A C17 H17B 108.3 . . ?
C4 N1 C1 114.4(12) . . ?
C4 N1 P1 120.1(10) . . ?
C1 N1 P1 125.5(10) . . ?
C10 N2 C7 118.0(12) . . ?
C10 N2 P1 128.8(11) . . ?
C7 N2 P1 113.2(9) . . ?
C16 N3 C13 116.1(12) . . ?
C16 N3 P1 120.4(9) . . ?
C13 N3 P1 123.0(10) . . ?
N1 P1 N3 111.5(6) . . ?
N1 P1 N2 108.5(6) . . ?
N3 P1 N2 112.0(6) . . ?
N1 P1 I1 106.4(5) . . ?
N3 P1 I1 108.7(4) . . ?
N2 P1 I1 109.6(5) . . ?
C17 C18 H18A 109.5 . . ?
C17 C18 H18B 109.5 . . ?
H18A C18 H18B 109.5 . . ?
C17 C18 H18C 109.5 . . ?
H18A C18 H18C 109.5 . . ?
H18B C18 H18C 109.5 . . ?

loop_
_geom_bond_atom_site_label_1
_geom_bond_atom_site_label_2
_geom_bond_distance
_geom_bond_site_symmetry_2
_geom_bond_publ_flag
C1 C2 1.47(2) . ?
C1 N1 1.498(19) . ?
C1 H1A 0.99 . ?
C1 H1B 0.99 . ?
C2 C3 1.52(3) . ?
C2 H2A 0.99 . ?
C2 H2B 0.99 . ?
C3 H3A 0.98 . ?
C3 H3B 0.98 . ?
C3 H3C 0.98 . ?
C4 N1 1.487(18) . ?
C4 C5 1.53(2) . ?
C4 H4A 0.99 . ?
C4 H4B 0.99 . ?
C5 C6 1.52(3) . ?
C5 H5A 0.99 . ?
C5 H5B 0.99 . ?
C6 H6A 0.98 . ?
C6 H6B 0.98 . ?
C6 H6C 0.98 . ?
C7 C8 1.52(2) . ?
C7 N2 1.547(18) . ?
C7 H7A 0.99 . ?
C7 H7B 0.99 . ?
C8 C9 1.54(2) . ?
C8 H8A 0.99 . ?
C8 H8B 0.99 . ?
C9 H9A 0.98 . ?
C9 H9B 0.98 . ?
C9 H9C 0.98 . ?
C10 N2 1.413(19) . ?
C10 C11 1.55(3) . ?
C10 H10A 0.99 . ?
C10 H10B 0.99 . ?
C11 C12 1.43(3) . ?
C11 H11A 0.99 . ?
C11 H11B 0.99 . ?
C12 H12A 0.98 . ?
C12 H12B 0.98 . ?
C12 H12C 0.98 . ?
C13 C14 1.47(2) . ?
C13 N3 1.495(16) . ?
C13 H13A 0.99 . ?
C13 H13B 0.99 . ?
C14 C15 1.53(2) . ?
C14 H14A 0.99 . ?
C14 H14B 0.99 . ?
C15 H15A 0.98 . ?
C15 H15B 0.98 . ?
C15 H15C 0.98 . ?
C16 N3 1.490(17) . ?
C16 C17 1.52(2) . ?
C16 H16A 0.99 . ?
C16 H16B 0.99 . ?
C17 C18 1.51(3) . ?
C17 H17A 0.99 . ?
C17 H17B 0.99 . ?
N1 P1 1.599(12) . ?
N2 P1 1.643(12) . ?
N3 P1 1.613(11) . ?
P1 I1 2.455(4) . ?
C18 H18A 0.98 . ?
C18 H18B 0.98 . ?
C18 H18C 0.98 . ?

loop_
_geom_torsion_atom_site_label_1
_geom_torsion_atom_site_label_2
_geom_torsion_atom_site_label_3
_geom_torsion_atom_site_label_4
_geom_torsion
_geom_torsion_site_symmetry_1
_geom_torsion_site_symmetry_2
_geom_torsion_site_symmetry_3
_geom_torsion_site_symmetry_4
_geom_torsion_publ_flag
N1 C1 C2 C3 173.4(15) . . . . ?
N1 C4 C5 C6 -171.2(17) . . . . ?
N2 C7 C8 C9 -178.9(13) . . . . ?
N2 C10 C11 C12 178.2(18) . . . . ?
N3 C13 C14 C15 177.5(15) . . . . ?
N3 C16 C17 C18 174.5(17) . . . . ?
C5 C4 N1 C1 -64.8(18) . . . . ?
C5 C4 N1 P1 113.0(14) . . . . ?
C2 C1 N1 C4 -67.7(19) . . . . ?
C2 C1 N1 P1 114.6(16) . . . . ?
C11 C10 N2 C7 -82.1(19) . . . . ?
C11 C10 N2 P1 99.2(18) . . . . ?
C8 C7 N2 C10 -62.7(18) . . . . ?
C8 C7 N2 P1 116.1(13) . . . . ?
C17 C16 N3 C13 -66.6(18) . . . . ?
C17 C16 N3 P1 120.7(14) . . . . ?
C14 C13 N3 C16 -69.4(19) . . . . ?
C14 C13 N3 P1 103.1(16) . . . . ?
C4 N1 P1 N3 -163.7(10) . . . . ?
C1 N1 P1 N3 13.8(14) . . . . ?
C4 N1 P1 N2 72.5(12) . . . . ?
C1 N1 P1 N2 -110.0(13) . . . . ?
C4 N1 P1 I1 -45.4(11) . . . . ?
C1 N1 P1 I1 132.1(11) . . . . ?
C16 N3 P1 N1 63.4(12) . . . . ?
C13 N3 P1 N1 -108.8(12) . . . . ?
C16 N3 P1 N2 -174.9(10) . . . . ?
C13 N3 P1 N2 13.0(14) . . . . ?
C16 N3 P1 I1 -53.6(11) . . . . ?
C13 N3 P1 I1 134.2(11) . . . . ?
C10 N2 P1 N1 9.0(16) . . . . ?
C7 N2 P1 N1 -169.8(9) . . . . ?
C10 N2 P1 N3 -114.5(14) . . . . ?
C7 N2 P1 N3 66.8(11) . . . . ?
C10 N2 P1 I1 124.8(14) . . . . ?
C7 N2 P1 I1 -54.0(10) . . . . ?

loop_
_cod_related_entry_id
_cod_related_entry_database
_cod_related_entry_code
1 ChemSpider 21118881
